data_4509408
loop_
_publ_author_name
'Hudson, Timothy A.'
'Robson, Richard'

_publ_section_title
;
 A New Class of TCNQ Derivatives Easily Generated from TCNQH2Containing
 Discrete TCNQ2&#x2212;Anions and Noncoordinating Cations
;
_journal_issue 4
_journal_name_full 'Crystal Growth &amp; Design'
_journal_page_first 1658
_journal_paper_doi 10.1021/cg801400j
_journal_volume 9
_journal_year 2009
_chemical_formula_moiety '(C12 H4 N4 2-), (C12 H12 N2 2+)'
_chemical_formula_sum 'C24 H16 N6'
_chemical_formula_weight 388.43
_chemical_name_systematic
;
 ?
;
_space_group_IT_number 2
_symmetry_cell_setting triclinic
_symmetry_space_group_name_Hall '-P 1'
_symmetry_space_group_name_H-M 'P -1'
_atom_sites_solution_hydrogens geom
_atom_sites_solution_primary direct
_atom_sites_solution_secondary difmap
_audit_creation_method SHELXL-97
_cell_angle_alpha 101.318(4)
_cell_angle_beta 100.927(4)
_cell_angle_gamma 113.272(4)
_cell_formula_units_Z 2
_cell_length_a 8.7203(4)
_cell_length_b 9.7795(4)
_cell_length_c 12.7972(6)
_cell_measurement_reflns_used 4612
_cell_measurement_temperature 130(2)
_cell_measurement_theta_max 72.89
_cell_measurement_theta_min 3.69
_cell_volume 938.85(9)
_computing_cell_refinement
;
CrysAlis RED, Oxford Diffraction Ltd.,
Version 1.171.32.15 (release 10-01-2008 CrysAlis171 .NET)
(compiled Jan 10 2008,16:37:18)
;
_computing_data_collection
;
CrysAlis CCD, Oxford Diffraction Ltd.,
Version 1.171.32.15 (release 10-01-2008 CrysAlis171 .NET)
(compiled Jan 10 2008,16:37:18)
;
_computing_data_reduction
;
CrysAlis RED, Oxford Diffraction Ltd.,
Version 1.171.32.15 (release 10-01-2008 CrysAlis171 .NET)
(compiled Jan 10 2008,16:37:18)
;
_computing_structure_refinement 'SHELXL-97 (Sheldrick, 1997)'
_computing_structure_solution 'SHELXS-97 (Sheldrick, 1997)'
_diffrn_ambient_temperature 130(2)
_diffrn_detector_area_resol_mean 16.0711
_diffrn_measured_fraction_theta_full 0.983
_diffrn_measured_fraction_theta_max 0.983
_diffrn_measurement_device_type 'XCalibur - Oxford Diffraction'
_diffrn_measurement_method '\f & \w'
_diffrn_radiation_monochromator graphite
_diffrn_radiation_source 'fine-focus sealed tube'
_diffrn_radiation_type CuK\a
_diffrn_radiation_wavelength 1.54184
_diffrn_reflns_av_R_equivalents 0.0186
_diffrn_reflns_av_sigmaI/netI 0.0216
_diffrn_reflns_limit_h_max 10
_diffrn_reflns_limit_h_min -10
_diffrn_reflns_limit_k_max 11
_diffrn_reflns_limit_k_min -9
_diffrn_reflns_limit_l_max 15
_diffrn_reflns_limit_l_min -15
_diffrn_reflns_number 6723
_diffrn_reflns_theta_full 69.99
_diffrn_reflns_theta_max 69.99
_diffrn_reflns_theta_min 3.69
_exptl_absorpt_coefficient_mu 0.683
_exptl_absorpt_correction_T_max 0.911
_exptl_absorpt_correction_T_min 0.818
_exptl_absorpt_correction_type gaussian
_exptl_absorpt_process_details
;
CrysAlis RED, Oxford Diffraction Ltd.,
Version 1.171.32.15 (release 10-01-2008 CrysAlis171 .NET)
(compiled Jan 10 2008,16:37:18)
Numerical absorption correction based on gaussian integration over
            a multifaceted crystal model
;
_exptl_crystal_colour BLACK
_exptl_crystal_density_diffrn 1.374
_exptl_crystal_density_method 'not measured'
_exptl_crystal_description 'IRREGULAR BLOCK'
_exptl_crystal_F_000 404
_exptl_crystal_size_max 0.43
_exptl_crystal_size_mid 0.26
_exptl_crystal_size_min 0.23
_refine_diff_density_max 0.237
_refine_diff_density_min -0.162
_refine_diff_density_rms 0.040
_refine_ls_extinction_method none
_refine_ls_goodness_of_fit_ref 1.040
_refine_ls_hydrogen_treatment constr
_refine_ls_matrix_type full
_refine_ls_number_parameters 271
_refine_ls_number_reflns 3498
_refine_ls_number_restraints 0
_refine_ls_restrained_S_all 1.040
_refine_ls_R_factor_all 0.0460
_refine_ls_R_factor_gt 0.0394
_refine_ls_shift/su_max 0.007
_refine_ls_shift/su_mean 0.001
_refine_ls_structure_factor_coef Fsqd
_refine_ls_weighting_details 'calc w=1/[\s^2^(Fo^2^)+(0.0770P)^2^+0.0895P] where P=(Fo^2^+2Fc^2^)/3'
_refine_ls_weighting_scheme calc
_refine_ls_wR_factor_gt 0.1114
_refine_ls_wR_factor_ref 0.1150
_reflns_number_gt 3010
_reflns_number_total 3498
_reflns_threshold_expression >2sigma(I)
_cod_data_source_file cg801400jsup5.cif
_cod_data_source_block tcndiqu
_cod_original_cell_volume 938.85(7)
_cod_database_code 4509408

loop_
_symmetry_equiv_pos_as_xyz
'x, y, z'
'-x, -y, -z'

loop_
_atom_site_label
_atom_site_type_symbol
_atom_site_fract_x
_atom_site_fract_y
_atom_site_fract_z
_atom_site_U_iso_or_equiv
_atom_site_adp_type
_atom_site_occupancy
_atom_site_symmetry_multiplicity
_atom_site_calc_flag
_atom_site_refinement_flags
C1 C -0.28727(17) 0.20697(15) 0.95911(11) 0.0320(3) Uani 1 1 d .
C2 C -0.14076(17) 0.20185(16) 0.93087(11) 0.0330(3) Uani 1 1 d .
C3 C -0.05956(17) 0.30798(17) 0.87605(12) 0.0373(3) Uani 1 1 d .
C4 C -0.07092(16) 0.09832(15) 0.96445(10) 0.0308(3) Uani 1 1 d .
C5 C -0.14121(16) 0.00542(15) 1.03061(11) 0.0318(3) Uani 1 1 d .
H5 H -0.2370 0.0075 1.0514 0.038 Uiso 1 1 calc R
C6 C -0.07249(16) -0.08882(15) 1.06561(11) 0.0320(3) Uani 1 1 d .
H6 H -0.1221 -0.1474 1.1101 0.038 Uiso 1 1 calc R
C13 C 0.4076(2) 0.51031(17) 0.82796(12) 0.0394(3) Uani 1 1 d .
H13 H 0.2956 0.4551 0.8324 0.047 Uiso 1 1 calc R
C14 C 0.5368(2) 0.46921(18) 0.86651(12) 0.0437(3) Uani 1 1 d .
H14 H 0.5124 0.3855 0.8955 0.052 Uiso 1 1 calc R
C15 C 0.7029(2) 0.55427(18) 0.86131(12) 0.0434(4) Uani 1 1 d .
H15 H 0.7924 0.5298 0.8886 0.052 Uiso 1 1 calc R
C16 C 0.73619(19) 0.67605(17) 0.81542(12) 0.0384(3) Uani 1 1 d .
H16 H 0.8480 0.7333 0.8115 0.046 Uiso 1 1 calc R
C17 C 0.60293(17) 0.71257(15) 0.77542(10) 0.0317(3) Uani 1 1 d .
C18 C 0.62920(16) 0.83713(15) 0.72218(10) 0.0310(3) Uani 1 1 d .
C19 C 0.76526(17) 0.89333(17) 0.67743(11) 0.0366(3) Uani 1 1 d .
H19 H 0.8455 0.8526 0.6805 0.044 Uiso 1 1 calc R
C20 C 0.78238(19) 1.01003(18) 0.62805(12) 0.0408(3) Uani 1 1 d .
H20 H 0.8741 1.0479 0.5979 0.049 Uiso 1 1 calc R
C21 C 0.66337(19) 1.07026(18) 0.62359(12) 0.0419(3) Uani 1 1 d .
H21 H 0.6740 1.1490 0.5906 0.050 Uiso 1 1 calc R
C22 C 0.52869(19) 1.01233(17) 0.66856(12) 0.0382(3) Uani 1 1 d .
H22 H 0.4477 1.0521 0.6661 0.046 Uiso 1 1 calc R
C23 C 0.37179(18) 0.84240(17) 0.76812(12) 0.0351(3) Uani 1 1 d .
H23A H 0.2804 0.8701 0.7395 0.042 Uiso 1 1 calc R
H23B H 0.4173 0.8906 0.8483 0.042 Uiso 1 1 calc R
C24 C 0.29896(17) 0.66835(16) 0.74139(12) 0.0350(3) Uani 1 1 d .
H24A H 0.2071 0.6294 0.7759 0.042 Uiso 1 1 calc R
H24B H 0.2493 0.6200 0.6613 0.042 Uiso 1 1 calc R
N1 N -0.40909(16) 0.20734(15) 0.98176(11) 0.0412(3) Uani 1 1 d .
N2 N 0.00659(18) 0.39578(17) 0.83031(13) 0.0503(3) Uani 1 1 d .
N5 N 0.44169(14) 0.62898(13) 0.78412(9) 0.0322(3) Uani 1 1 d .
N6 N 0.51354(14) 0.89862(13) 0.71600(9) 0.0316(3) Uani 1 1 d .
C7 C 0.03356(18) 0.29150(16) 0.51480(12) 0.0361(3) Uani 1 1 d .
C8 C 0.20062(17) 0.30254(16) 0.55737(12) 0.0354(3) Uani 1 1 d .
C9 C 0.21420(17) 0.20436(17) 0.62119(12) 0.0376(3) Uani 1 1 d .
C10 C 0.35216(17) 0.40336(16) 0.52863(11) 0.0333(3) Uani 1 1 d .
C11 C 0.34361(18) 0.50755(17) 0.46916(11) 0.0351(3) Uani 1 1 d .
H11 H 0.2392 0.5140 0.4478 0.042 Uiso 1 1 calc R
C12 C 0.51355(17) 0.39928(16) 0.55844(11) 0.0345(3) Uani 1 1 d .
H12 H 0.5244 0.3317 0.5980 0.041 Uiso 1 1 calc R
N3 N -0.10402(16) 0.28149(16) 0.47947(12) 0.0461(3) Uani 1 1 d .
N4 N 0.22847(17) 0.12477(16) 0.67509(12) 0.0467(3) Uani 1 1 d .

loop_
_atom_site_aniso_label
_atom_site_aniso_U_11
_atom_site_aniso_U_22
_atom_site_aniso_U_33
_atom_site_aniso_U_23
_atom_site_aniso_U_13
_atom_site_aniso_U_12
C1 0.0336(7) 0.0324(7) 0.0317(6) 0.0138(5) 0.0088(5) 0.0148(5)
C2 0.0317(6) 0.0344(7) 0.0337(6) 0.0116(5) 0.0121(5) 0.0139(5)
C3 0.0342(7) 0.0375(7) 0.0442(8) 0.0134(6) 0.0130(6) 0.0188(6)
C4 0.0284(6) 0.0311(6) 0.0286(6) 0.0066(5) 0.0065(5) 0.0113(5)
C5 0.0276(6) 0.0357(7) 0.0322(6) 0.0091(5) 0.0114(5) 0.0136(5)
C6 0.0308(6) 0.0336(7) 0.0305(6) 0.0113(5) 0.0114(5) 0.0114(5)
C13 0.0459(8) 0.0383(7) 0.0391(7) 0.0161(6) 0.0158(6) 0.0203(6)
C14 0.0563(9) 0.0394(8) 0.0410(8) 0.0161(6) 0.0112(7) 0.0265(7)
C15 0.0451(8) 0.0429(8) 0.0408(8) 0.0079(6) 0.0003(6) 0.0261(7)
C16 0.0351(7) 0.0375(7) 0.0367(7) 0.0053(6) 0.0025(5) 0.0169(6)
C17 0.0329(7) 0.0323(7) 0.0268(6) 0.0043(5) 0.0060(5) 0.0150(5)
C18 0.0287(6) 0.0321(7) 0.0263(6) 0.0046(5) 0.0041(5) 0.0116(5)
C19 0.0308(6) 0.0393(7) 0.0347(7) 0.0070(6) 0.0073(5) 0.0139(6)
C20 0.0329(7) 0.0436(8) 0.0375(7) 0.0124(6) 0.0115(6) 0.0085(6)
C21 0.0404(8) 0.0407(8) 0.0399(7) 0.0187(6) 0.0079(6) 0.0123(6)
C22 0.0387(7) 0.0389(7) 0.0394(7) 0.0170(6) 0.0087(6) 0.0186(6)
C23 0.0357(7) 0.0404(7) 0.0382(7) 0.0164(6) 0.0161(6) 0.0215(6)
C24 0.0313(7) 0.0399(7) 0.0404(7) 0.0176(6) 0.0145(6) 0.0182(6)
N1 0.0400(6) 0.0490(7) 0.0486(7) 0.0256(6) 0.0195(5) 0.0256(6)
N2 0.0479(7) 0.0494(8) 0.0687(9) 0.0328(7) 0.0304(7) 0.0238(6)
N5 0.0353(6) 0.0344(6) 0.0308(5) 0.0114(5) 0.0108(4) 0.0181(5)
N6 0.0313(5) 0.0337(6) 0.0310(5) 0.0111(4) 0.0089(4) 0.0150(5)
C7 0.0346(7) 0.0345(7) 0.0404(7) 0.0150(6) 0.0145(6) 0.0134(6)
C8 0.0326(7) 0.0373(7) 0.0381(7) 0.0126(6) 0.0114(5) 0.0165(6)
C9 0.0294(7) 0.0401(8) 0.0440(8) 0.0119(6) 0.0126(6) 0.0159(6)
C10 0.0324(7) 0.0339(7) 0.0311(6) 0.0057(5) 0.0102(5) 0.0140(5)
C11 0.0305(6) 0.0395(7) 0.0348(7) 0.0079(6) 0.0089(5) 0.0172(6)
C12 0.0352(7) 0.0349(7) 0.0332(7) 0.0099(5) 0.0100(5) 0.0158(6)
N3 0.0360(7) 0.0500(7) 0.0577(8) 0.0284(6) 0.0138(6) 0.0189(6)
N4 0.0421(7) 0.0526(8) 0.0583(8) 0.0278(7) 0.0207(6) 0.0261(6)

loop_
_atom_type_symbol
_atom_type_description
_atom_type_scat_dispersion_real
_atom_type_scat_dispersion_imag
_atom_type_scat_source
C C 0.0181 0.0091 'International Tables Vol C Tables 4.2.6.8 and 6.1.1.4'
H H 0.0000 0.0000 'International Tables Vol C Tables 4.2.6.8 and 6.1.1.4'
N N 0.0311 0.0180 'International Tables Vol C Tables 4.2.6.8 and 6.1.1.4'

loop_
_geom_angle_atom_site_label_1
_geom_angle_atom_site_label_2
_geom_angle_atom_site_label_3
_geom_angle
_geom_angle_site_symmetry_1
_geom_angle_site_symmetry_3
N1 C1 C2 178.36(14) . .
C3 C2 C1 116.52(12) . .
C3 C2 C4 122.16(12) . .
C1 C2 C4 121.18(12) . .
N2 C3 C2 179.54(16) . .
C5 C4 C6 116.40(12) . 2_557
C5 C4 C2 121.71(12) . .
C6 C4 C2 121.87(12) 2_557 .
C6 C5 C4 122.05(12) . .
C5 C6 C4 121.54(12) . 2_557
N5 C13 C14 120.66(14) . .
C15 C14 C13 118.87(14) . .
C14 C15 C16 119.89(13) . .
C15 C16 C17 119.89(14) . .
N5 C17 C16 118.83(13) . .
N5 C17 C18 118.89(11) . .
C16 C17 C18 122.27(13) . .
N6 C18 C19 118.61(12) . .
N6 C18 C17 118.60(12) . .
C19 C18 C17 122.78(12) . .
C18 C19 C20 120.02(13) . .
C21 C20 C19 119.91(13) . .
C22 C21 C20 119.06(14) . .
N6 C22 C21 120.33(13) . .
N6 C23 C24 108.61(11) . .
N5 C24 C23 108.91(11) . .
C13 N5 C17 121.83(12) . .
C13 N5 C24 119.35(11) . .
C17 N5 C24 118.81(11) . .
C22 N6 C18 122.06(12) . .
C22 N6 C23 119.46(11) . .
C18 N6 C23 118.42(11) . .
N3 C7 C8 179.58(17) . .
C9 C8 C7 117.43(12) . .
C9 C8 C10 121.02(12) . .
C7 C8 C10 121.37(12) . .
N4 C9 C8 178.81(16) . .
C11 C10 C12 116.45(12) . .
C11 C10 C8 121.99(12) . .
C12 C10 C8 121.56(13) . .
C12 C11 C10 121.52(12) 2_666 .
C11 C12 C10 122.03(13) 2_666 .

loop_
_geom_bond_atom_site_label_1
_geom_bond_atom_site_label_2
_geom_bond_distance
_geom_bond_site_symmetry_2
C1 N1 1.1541(17) .
C1 C2 1.4085(18) .
C2 C3 1.4016(19) .
C2 C4 1.4627(19) .
C3 N2 1.1604(19) .
C4 C5 1.4059(18) .
C4 C6 1.4074(17) 2_557
C5 C6 1.3805(19) .
C6 C4 1.4074(17) 2_557
C13 N5 1.3401(18) .
C13 C14 1.379(2) .
C14 C15 1.378(2) .
C15 C16 1.383(2) .
C16 C17 1.3836(18) .
C17 N5 1.3581(17) .
C17 C18 1.4713(19) .
C18 N6 1.3612(16) .
C18 C19 1.3798(19) .
C19 C20 1.381(2) .
C20 C21 1.379(2) .
C21 C22 1.375(2) .
C22 N6 1.3423(18) .
C23 N6 1.4813(16) .
C23 C24 1.5008(19) .
C24 N5 1.4832(16) .
C7 N3 1.1565(18) .
C7 C8 1.4080(18) .
C8 C9 1.401(2) .
C8 C10 1.4666(19) .
C9 N4 1.1627(19) .
C10 C11 1.402(2) .
C10 C12 1.4052(19) .
C11 C12 1.3794(19) 2_666
C12 C11 1.3794(19) 2_666
